data_7248065
loop_
_publ_author_name
'Lu, Zu-Jia'
'Wang, Ting-Wei'
'Sun, Mou'
'Xu, Mei-Qi'
'Zhang, Chao'
'Yi, Zhen-Xin'
'Zhang, Jian-Guo'

_publ_section_title
;
 Synthesis of energetic coordination compounds based on pyrazole and
 4-chloropyrazole via co-melting crystallization method
;
_journal_issue 8
_journal_name_full CrystEngComm
_journal_page_first 1178
_journal_page_last 1188
_journal_paper_doi 10.1039/D3CE01182H
_journal_volume 26
_journal_year 2024
_chemical_formula_moiety 'C12 H16 Cl2 Cu N8 O8'
_chemical_formula_sum 'C12 H16 Cl2 Cu N8 O8'
_chemical_formula_weight 534.77
_space_group_crystal_system monoclinic
_space_group_IT_number 15
_space_group_name_Hall '-C 2yc'
_space_group_name_H-M_alt 'C 1 2/c 1'
_atom_sites_solution_hydrogens geom
_atom_sites_solution_primary iterative
_atom_sites_solution_secondary difmap
_audit_block_doi 10.5517/ccdc.csd.cc2h0bzv
_audit_creation_date 2022-07-06
_audit_creation_method
;
Olex2 1.3
(compiled 2020.11.12 svn.r5f609507 for OlexSys, GUI svn.r6226)
;
_audit_update_record
;
2023-09-11 deposited with the CCDC.	2024-01-15 downloaded from the CCDC.
;
_cell_angle_alpha 90.00
_cell_angle_beta 115.349(5)
_cell_angle_gamma 90.00
_cell_formula_units_Z 4
_cell_length_a 14.4222(15)
_cell_length_b 9.8977(11)
_cell_length_c 15.7318(16)
_cell_measurement_reflns_used 2261
_cell_measurement_temperature 298(2)
_cell_measurement_theta_max 26.239
_cell_measurement_theta_min 2.584
_cell_volume 2029.4(4)
_computing_cell_refinement 'Bruker SMART'
_computing_data_collection 'Bruker SMART'
_computing_data_reduction 'Bruker SAINT'
_computing_molecular_graphics 'Olex2 1.3 (Dolomanov et al., 2009)'
_computing_publication_material 'Olex2 1.3 (Dolomanov et al., 2009)'
_computing_structure_refinement 'olex2.refine 1.3 (Bourhis et al., 2015)'
_computing_structure_solution 'olex2.solve 1.3 (Bourhis et al., 2015)'
_diffrn_ambient_temperature 298.15
_diffrn_measured_fraction_theta_full 0.992
_diffrn_measured_fraction_theta_max 0.992
_diffrn_measurement_device_type 'CCD area detector'
_diffrn_measurement_method 'phi and omega scans'
_diffrn_radiation_monochromator graphite
_diffrn_radiation_type MoK\a
_diffrn_radiation_wavelength 0.71073
_diffrn_reflns_av_R_equivalents 0.0334
_diffrn_reflns_av_unetI/netI 0.0375
_diffrn_reflns_limit_h_max 17
_diffrn_reflns_limit_h_min -11
_diffrn_reflns_limit_k_max 10
_diffrn_reflns_limit_k_min -11
_diffrn_reflns_limit_l_max 18
_diffrn_reflns_limit_l_min -18
_diffrn_reflns_number 4929
_diffrn_reflns_theta_full 25.02
_diffrn_reflns_theta_max 25.02
_diffrn_reflns_theta_min 2.58
_diffrn_source 'fine-focus sealed tube'
_exptl_absorpt_coefficient_mu 1.400
_exptl_absorpt_correction_T_max 0.7968
_exptl_absorpt_correction_T_min 0.6789
_exptl_absorpt_correction_type multi-scan
_exptl_absorpt_process_details sadabs
_exptl_crystal_colour blue
_exptl_crystal_colour_primary blue
_exptl_crystal_density_diffrn 1.750
_exptl_crystal_density_meas 1.750
_exptl_crystal_density_method 'not measured'
_exptl_crystal_description Block
_exptl_crystal_F_000 1084
_exptl_crystal_size_max 0.3
_exptl_crystal_size_mid 0.2
_exptl_crystal_size_min 0.17
_refine_diff_density_max 0.464
_refine_diff_density_min -0.851
_refine_diff_density_rms 0.073
_refine_ls_extinction_method none
_refine_ls_goodness_of_fit_ref 1.072
_refine_ls_hydrogen_treatment constr
_refine_ls_matrix_type full
_refine_ls_number_parameters 142
_refine_ls_number_reflns 1786
_refine_ls_number_restraints 60
_refine_ls_restrained_S_all 1.121
_refine_ls_R_factor_all 0.0537
_refine_ls_R_factor_gt 0.0428
_refine_ls_shift/su_max 0.000
_refine_ls_shift/su_mean 0.000
_refine_ls_structure_factor_coef Fsqd
_refine_ls_weighting_details 'calc w=1/[\s^2^(Fo^2^)+(0.0602P)^2^+4.2619P] where P=(Fo^2^+2Fc^2^)/3'
_refine_ls_weighting_scheme calc
_refine_ls_wR_factor_gt 0.1140
_refine_ls_wR_factor_ref 0.1202
_reflns_number_gt 1473
_reflns_number_total 1786
_reflns_threshold_expression >2sigma(I)
_cod_data_source_file d3ce01182h2.cif
_cod_data_source_block 220621g
_cod_depositor_comments 'Adding full bibliography for 7248065--7248069.cif.'
_cod_database_code 7248065
_olex2_refinement_description
;
1. Fixed Uiso
 At 1.2 times of:
  All C(H) groups, All N(H) groups
2. Uiso/Uaniso restraints and constraints
Cl1 \\sim O1 \\sim O2 \\sim O3 \\sim O4: within 3.8A with sigma of 0.01 and
sigma for terminal atoms of 0.02 within 3.8A
3.a Aromatic/amide H refined with riding coordinates:
 N2(H2), N4(H4), C1(H1), C2(H2A), C3(H3), C4(H4A), C5(H5), C6(H6)
;
_olex2_submission_special_instructions 'No special instructions were received'

loop_
_space_group_symop_id
_space_group_symop_operation_xyz
1 'x, y, z'
2 '-x, y, -z+1/2'
3 'x+1/2, y+1/2, z'
4 '-x+1/2, y+1/2, -z+1/2'
5 '-x, -y, -z'
6 'x, -y, z-1/2'
7 '-x+1/2, -y+1/2, -z'
8 'x+1/2, -y+1/2, z-1/2'

loop_
_atom_site_label
_atom_site_type_symbol
_atom_site_fract_x
_atom_site_fract_y
_atom_site_fract_z
_atom_site_U_iso_or_equiv
_atom_site_adp_type
_atom_site_occupancy
_atom_site_calc_flag
_atom_site_disorder_assembly
_atom_site_disorder_group
_atom_site_site_symmetry_order
_atom_site_refinement_flags_posn
_atom_site_refinement_flags_adp
_atom_site_refinement_flags_occupancy
Cu1 Cu 0.2500 0.2500 0.5000 0.0355(2) Uani 1 d . . 2 S T P
Cl1 Cl 0.09538(7) -0.06852(10) 0.43692(7) 0.0443(3) Uani 1 d . . 1 . U .
N1 N 0.1250(2) 0.3624(3) 0.4395(2) 0.0401(8) Uani 1 d . . 1 . . .
N2 N 0.1230(3) 0.4962(4) 0.4445(3) 0.0687(12) Uani 1 d . . 1 . . .
H2 H 0.1759 0.5457 0.4753 0.082 Uiso 1 calc . . 1 R . .
N3 N 0.2544(2) 0.2257(3) 0.3754(2) 0.0410(8) Uani 1 d . . 1 . . .
N4 N 0.3236(3) 0.2874(4) 0.3540(3) 0.0492(9) Uani 1 d . . 1 . . .
H4 H 0.3709 0.3396 0.3918 0.059 Uiso 1 calc . . 1 R . .
O1 O 0.1445(2) 0.0507(3) 0.4874(2) 0.0632(9) Uani 1 d . . 1 . U .
O2 O 0.1687(3) -0.1415(4) 0.4195(3) 0.0970(13) Uani 1 d . . 1 . U .
O3 O 0.0124(3) -0.0301(5) 0.3536(3) 0.1084(16) Uani 1 d . . 1 . U .
O4 O 0.0586(3) -0.1444(4) 0.4912(3) 0.0736(10) Uani 1 d . . 1 . U .
C1 C 0.0282(3) 0.3277(5) 0.3882(3) 0.0561(12) Uani 1 d . . 1 . . .
H1 H 0.0049 0.2393 0.3735 0.067 Uiso 1 calc . . 1 R . .
C2 C -0.0322(4) 0.4391(5) 0.3601(4) 0.0786(17) Uani 1 d . . 1 . . .
H2A H -0.1026 0.4416 0.3231 0.094 Uiso 1 calc . . 1 R . .
C3 C 0.0294(4) 0.5432(5) 0.3961(5) 0.087(2) Uani 1 d . . 1 . . .
H3 H 0.0103 0.6337 0.3886 0.105 Uiso 1 calc . . 1 R . .
C4 C 0.1965(3) 0.1573(5) 0.2992(3) 0.0553(12) Uani 1 d . . 1 . . .
H4A H 0.1407 0.1043 0.2929 0.066 Uiso 1 calc . . 1 R . .
C5 C 0.2297(4) 0.1752(6) 0.2311(3) 0.0619(13) Uani 1 d . . 1 . . .
H5 H 0.2023 0.1373 0.1712 0.074 Uiso 1 calc . . 1 R . .
C6 C 0.3107(4) 0.2592(5) 0.2685(3) 0.0574(12) Uani 1 d . . 1 . . .
H6 H 0.3501 0.2912 0.2389 0.069 Uiso 1 calc . . 1 R . .

loop_
_atom_site_aniso_label
_atom_site_aniso_U_11
_atom_site_aniso_U_22
_atom_site_aniso_U_33
_atom_site_aniso_U_23
_atom_site_aniso_U_13
_atom_site_aniso_U_12
Cu1 0.0317(4) 0.0402(4) 0.0322(4) 0.0003(3) 0.0114(3) -0.0016(3)
Cl1 0.0507(6) 0.0438(6) 0.0410(6) -0.0085(4) 0.0222(5) -0.0144(4)
N1 0.0378(17) 0.0367(19) 0.0422(18) 0.0010(14) 0.0137(14) 0.0000(14)
N2 0.044(2) 0.045(2) 0.103(3) -0.017(2) 0.019(2) -0.0041(18)
N3 0.0371(17) 0.0434(19) 0.0412(19) -0.0003(15) 0.0155(15) -0.0030(14)
N4 0.048(2) 0.056(2) 0.049(2) -0.0022(17) 0.0252(17) -0.0097(16)
O1 0.0632(18) 0.0535(19) 0.079(2) -0.0227(16) 0.0363(17) -0.0279(15)
O2 0.110(3) 0.084(3) 0.127(4) -0.035(3) 0.080(3) -0.006(2)
O3 0.096(3) 0.131(4) 0.055(2) 0.008(2) -0.009(2) -0.026(3)
O4 0.097(3) 0.063(2) 0.077(2) 0.0023(17) 0.053(2) -0.0232(19)
C1 0.039(2) 0.040(2) 0.070(3) 0.000(2) 0.005(2) -0.0031(18)
C2 0.040(2) 0.062(3) 0.107(5) -0.002(3) 0.005(3) 0.008(2)
C3 0.059(3) 0.040(3) 0.141(6) 0.001(3) 0.023(3) 0.014(2)
C4 0.050(2) 0.064(3) 0.043(2) -0.004(2) 0.012(2) -0.011(2)
C5 0.072(3) 0.080(4) 0.029(2) -0.003(2) 0.017(2) 0.009(3)
C6 0.065(3) 0.071(3) 0.048(3) 0.007(2) 0.034(2) 0.004(2)

loop_
_atom_type_symbol
_atom_type_description
_atom_type_scat_dispersion_real
_atom_type_scat_dispersion_imag
_atom_type_scat_source
C C 0.0033 0.0016 'International Tables Vol C Tables 4.2.6.8 and 6.1.1.4'
H H 0.0000 0.0000 'International Tables Vol C Tables 4.2.6.8 and 6.1.1.4'
N N 0.0061 0.0033 'International Tables Vol C Tables 4.2.6.8 and 6.1.1.4'
O O 0.0106 0.0060 'International Tables Vol C Tables 4.2.6.8 and 6.1.1.4'
Cl Cl 0.1484 0.1585 'International Tables Vol C Tables 4.2.6.8 and 6.1.1.4'
Cu Cu 0.3201 1.2651 'International Tables Vol C Tables 4.2.6.8 and 6.1.1.4'

loop_
_geom_angle_atom_site_label_1
_geom_angle_atom_site_label_2
_geom_angle_atom_site_label_3
_geom_angle
_geom_angle_site_symmetry_1
_geom_angle_site_symmetry_3
_geom_angle_publ_flag
N1 Cu1 N1 180.000(1) 7_556 . ?
N1 Cu1 N3 89.92(13) . 7_556 ?
N1 Cu1 N3 90.08(13) . . ?
N1 Cu1 N3 90.08(13) 7_556 7_556 ?
N1 Cu1 N3 89.92(13) 7_556 . ?
N1 Cu1 O1 89.58(12) 7_556 . ?
N1 Cu1 O1 90.42(12) . . ?
N3 Cu1 N3 180.0 7_556 . ?
N3 Cu1 O1 84.10(12) 7_556 . ?
N3 Cu1 O1 95.90(12) . . ?
O2 Cl1 O1 107.3(2) . . ?
O3 Cl1 O1 108.6(3) . . ?
O3 Cl1 O2 111.8(3) . . ?
O3 Cl1 O4 108.8(3) . . ?
O4 Cl1 O1 109.3(2) . . ?
O4 Cl1 O2 110.9(3) . . ?
N2 N1 Cu1 124.7(3) . . ?
C1 N1 Cu1 130.7(3) . . ?
C1 N1 N2 104.6(3) . . ?
N1 N2 H2 124.4 . . ?
C3 N2 N1 111.1(4) . . ?
C3 N2 H2 124.4 . . ?
N4 N3 Cu1 122.3(3) . . ?
C4 N3 Cu1 132.8(3) . . ?
C4 N3 N4 104.9(4) . . ?
N3 N4 H4 124.1 . . ?
C6 N4 N3 111.8(4) . . ?
C6 N4 H4 124.1 . . ?
Cl1 O1 Cu1 148.6(2) . . ?
N1 C1 H1 124.8 . . ?
N1 C1 C2 110.5(4) . . ?
C2 C1 H1 124.8 . . ?
C1 C2 H2A 127.0 . . ?
C3 C2 C1 105.9(4) . . ?
C3 C2 H2A 127.0 . . ?
N2 C3 C2 107.9(4) . . ?
N2 C3 H3 126.0 . . ?
C2 C3 H3 126.0 . . ?
N3 C4 H4A 124.7 . . ?
N3 C4 C5 110.6(4) . . ?
C5 C4 H4A 124.7 . . ?
C4 C5 H5 127.2 . . ?
C6 C5 C4 105.5(4) . . ?
C6 C5 H5 127.2 . . ?
N4 C6 C5 107.2(4) . . ?
N4 C6 H6 126.4 . . ?
C5 C6 H6 126.4 . . ?

loop_
_geom_bond_atom_site_label_1
_geom_bond_atom_site_label_2
_geom_bond_distance
_geom_bond_site_symmetry_2
_geom_bond_publ_flag
Cu1 N1 1.981(3) 7_556 ?
Cu1 N1 1.981(3) . ?
Cu1 N3 2.002(3) 7_556 ?
Cu1 N3 2.002(3) . ?
Cu1 O1 2.447(3) . ?
Cl1 O1 1.429(3) . ?
Cl1 O2 1.401(4) . ?
Cl1 O3 1.397(4) . ?
Cl1 O4 1.400(3) . ?
N1 N2 1.327(5) . ?
N1 C1 1.325(5) . ?
N2 H2 0.8600 . ?
N2 C3 1.319(6) . ?
N3 N4 1.330(5) . ?
N3 C4 1.317(5) . ?
N4 H4 0.8600 . ?
N4 C6 1.308(6) . ?
C1 H1 0.9300 . ?
C1 C2 1.357(6) . ?
C2 H2A 0.9300 . ?
C2 C3 1.319(7) . ?
C3 H3 0.9300 . ?
C4 H4A 0.9300 . ?
C4 C5 1.360(6) . ?
C5 H5 0.9300 . ?
C5 C6 1.346(7) . ?
C6 H6 0.9300 . ?

loop_
_geom_torsion_atom_site_label_1
_geom_torsion_atom_site_label_2
_geom_torsion_atom_site_label_3
_geom_torsion_atom_site_label_4
_geom_torsion
_geom_torsion_site_symmetry_1
_geom_torsion_site_symmetry_2
_geom_torsion_site_symmetry_3
_geom_torsion_site_symmetry_4
_geom_torsion_publ_flag
Cu1 N1 N2 C3 178.9(4) . . . . ?
Cu1 N1 C1 C2 -179.3(4) . . . . ?
Cu1 N3 N4 C6 -178.6(3) . . . . ?
Cu1 N3 C4 C5 178.6(3) . . . . ?
N1 Cu1 N1 N2 -27(37) 7_556 . . . ?
N1 Cu1 N1 C1 154(37) 7_556 . . . ?
N1 Cu1 N3 N4 106.9(3) . . . . ?
N1 Cu1 N3 N4 -73.1(3) 7_556 . . . ?
N1 Cu1 N3 C4 -70.8(4) . . . . ?
N1 Cu1 N3 C4 109.2(4) 7_556 . . . ?
N1 Cu1 O1 Cl1 96.4(4) . . . . ?
N1 Cu1 O1 Cl1 -83.6(4) 7_556 . . . ?
N1 N2 C3 C2 1.5(8) . . . . ?
N1 C1 C2 C3 -0.6(7) . . . . ?
N2 N1 C1 C2 1.4(6) . . . . ?
N3 Cu1 N1 N2 76.8(4) 7_556 . . . ?
N3 Cu1 N1 N2 -103.2(4) . . . . ?
N3 Cu1 N1 C1 -102.3(4) 7_556 . . . ?
N3 Cu1 N1 C1 77.7(4) . . . . ?
N3 Cu1 N3 N4 -1(29) 7_556 . . . ?
N3 Cu1 N3 C4 -179(29) 7_556 . . . ?
N3 Cu1 O1 Cl1 6.3(4) . . . . ?
N3 Cu1 O1 Cl1 -173.7(4) 7_556 . . . ?
N3 N4 C6 C5 0.0(5) . . . . ?
N3 C4 C5 C6 -0.6(6) . . . . ?
N4 N3 C4 C5 0.6(5) . . . . ?
O1 Cu1 N1 N2 160.9(4) . . . . ?
O1 Cu1 N1 C1 -18.2(4) . . . . ?
O1 Cu1 N3 N4 -162.6(3) . . . . ?
O1 Cu1 N3 C4 19.6(4) . . . . ?
O2 Cl1 O1 Cu1 50.2(5) . . . . ?
O3 Cl1 O1 Cu1 -70.9(5) . . . . ?
O4 Cl1 O1 Cu1 170.6(4) . . . . ?
C1 N1 N2 C3 -1.8(6) . . . . ?
C1 C2 C3 N2 -0.5(8) . . . . ?
C4 N3 N4 C6 -0.4(5) . . . . ?
C4 C5 C6 N4 0.3(6) . . . . ?
